data_2221783
loop_
_publ_author_name
'Derikvand, Zohreh'
'Aghabozorg, Hossein'
'Attar Gharamaleki, Jafar'

_publ_section_title
;
 Acridinium 3,5-dicarboxybenzoate monohydrate
;
_journal_coeditor_code PV2154
_journal_issue 5
_journal_name_full 'Acta Crystallographica Section E'
_journal_page_first o1173
_journal_paper_doi 10.1107/S1600536809015529
_journal_volume 65
_journal_year 2009
_chemical_formula_iupac 'C13 H10 N +, C9 H5 O6 -, H2 O'
_chemical_formula_moiety 'C13 H10 N +, C9 H5 O6 -, H2 O'
_chemical_formula_sum 'C22 H17 N O7'
_chemical_formula_weight 407.37
_chemical_name_systematic
;
Acridinium 3,5-dicarboxybenzoate monohydrate
;
_space_group_IT_number 2
_symmetry_cell_setting triclinic
_symmetry_space_group_name_Hall '-P 1'
_symmetry_space_group_name_H-M 'P -1'
_atom_sites_solution_hydrogens mixed
_atom_sites_solution_primary direct
_atom_sites_solution_secondary difmap
_audit_creation_method SHELXL-97
_cell_angle_alpha 103.6870(10)
_cell_angle_beta 101.4240(10)
_cell_angle_gamma 103.3100(10)
_cell_formula_units_Z 2
_cell_length_a 6.8554(4)
_cell_length_b 9.6930(6)
_cell_length_c 14.8916(10)
_cell_measurement_reflns_used 5147
_cell_measurement_temperature 120(2)
_cell_measurement_theta_max 30.01
_cell_measurement_theta_min 2.26
_cell_volume 901.62(10)
_computing_cell_refinement 'SAINT-Plus (Bruker, 1998)'
_computing_data_collection 'SMART (Bruker, 1998)'
_computing_data_reduction 'SAINT-Plus (Bruker, 1998)'
_computing_molecular_graphics 'SHELXTL (Sheldrick, 2008)'
_computing_publication_material 'SHELXTL (Sheldrick, 2008)'
_computing_structure_refinement 'SHELXL97 (Sheldrick, 2008)'
_computing_structure_solution 'SHELXS97 (Sheldrick, 2008)'
_diffrn_ambient_temperature 120(2)
_diffrn_measured_fraction_theta_full 0.984
_diffrn_measured_fraction_theta_max 0.984
_diffrn_measurement_device_type 'Bruker SMART 1000 CCD area-detector'
_diffrn_measurement_method '\f and \w'
_diffrn_radiation_monochromator graphite
_diffrn_radiation_source 'fine-focus sealed tube'
_diffrn_radiation_type MoK\a
_diffrn_radiation_wavelength 0.71073
_diffrn_reflns_av_R_equivalents 0.0177
_diffrn_reflns_av_sigmaI/netI 0.0224
_diffrn_reflns_limit_h_max 9
_diffrn_reflns_limit_h_min -9
_diffrn_reflns_limit_k_max 12
_diffrn_reflns_limit_k_min -12
_diffrn_reflns_limit_l_max 19
_diffrn_reflns_limit_l_min -19
_diffrn_reflns_number 9138
_diffrn_reflns_theta_full 28.00
_diffrn_reflns_theta_max 28.00
_diffrn_reflns_theta_min 1.46
_exptl_absorpt_coefficient_mu 0.113
_exptl_absorpt_correction_T_max 0.980
_exptl_absorpt_correction_T_min 0.971
_exptl_absorpt_correction_type multi-scan
_exptl_absorpt_process_details '(SADABS; Sheldrick, 1998)'
_exptl_crystal_colour brown
_exptl_crystal_density_diffrn 1.501
_exptl_crystal_density_method 'not measured'
_exptl_crystal_description prism
_exptl_crystal_F_000 424
_exptl_crystal_size_max 0.25
_exptl_crystal_size_mid 0.20
_exptl_crystal_size_min 0.15
_refine_diff_density_max 0.362
_refine_diff_density_min -0.301
_refine_ls_extinction_method none
_refine_ls_goodness_of_fit_ref 1.006
_refine_ls_hydrogen_treatment constr
_refine_ls_matrix_type full
_refine_ls_number_parameters 271
_refine_ls_number_reflns 4275
_refine_ls_number_restraints 0
_refine_ls_restrained_S_all 1.006
_refine_ls_R_factor_all 0.0517
_refine_ls_R_factor_gt 0.0457
_refine_ls_shift/su_max 0.000
_refine_ls_shift/su_mean 0.000
_refine_ls_structure_factor_coef Fsqd
_refine_ls_weighting_details 'calc w=1/[\s^2^(Fo^2^)+(0.08P)^2^+0.36P] where P=(Fo^2^+2Fc^2^)/3'
_refine_ls_weighting_scheme calc
_refine_ls_wR_factor_gt 0.1215
_refine_ls_wR_factor_ref 0.1297
_reflns_number_gt 3659
_reflns_number_total 4275
_reflns_threshold_expression I>2\s(I)
_cod_data_source_file pv2154.cif
_cod_data_source_block I
_cod_database_code 2221783
_cod_database_fobs_code 2221783

loop_
_symmetry_equiv_pos_as_xyz
'x, y, z'
'-x, -y, -z'

loop_
_atom_site_type_symbol
_atom_site_label
_atom_site_fract_x
_atom_site_fract_y
_atom_site_fract_z
_atom_site_U_iso_or_equiv
_atom_site_adp_type
_atom_site_calc_flag
_atom_site_refinement_flags
_atom_site_occupancy
_atom_site_disorder_assembly
_atom_site_disorder_group
O O1 0.53402(13) 0.57945(10) 0.27673(6) 0.0210(2) Uani d . 1 . .
O O2 0.84684(14) 0.54218(10) 0.30488(6) 0.0236(2) Uani d . 1 . .
O O3 0.76596(15) 0.03275(10) -0.06853(6) 0.0239(2) Uani d . 1 . .
H H3O 0.8501 -0.0268 -0.0766 0.029 Uiso d R 1 . .
O O4 0.96967(16) 0.12545(11) 0.08194(7) 0.0283(2) Uani d . 1 . .
O O5 0.07764(15) 0.36662(11) -0.05679(7) 0.0247(2) Uani d . 1 . .
H H5O -0.0207 0.3674 -0.1061 0.030 Uiso d R 1 . .
O O6 0.16639(16) 0.20983(12) -0.16763(7) 0.0287(2) Uani d . 1 . .
O O7 0.16191(15) 0.62966(12) 0.21813(7) 0.0295(2) Uani d . 1 . .
H H7B 0.2751 0.6054 0.2375 0.044 Uiso d R 1 . .
H H7C 0.0765 0.5958 0.2499 0.044 Uiso d R 1 . .
N N1 0.68310(16) 0.81261(11) 0.43083(7) 0.0179(2) Uani d . 1 . .
H H1N 0.6431 0.7352 0.3794 0.022 Uiso calc R 1 . .
C C1 0.8239(2) 0.88639(15) 0.69373(9) 0.0240(3) Uani d . 1 . .
H H1A 0.8669 0.9668 0.7510 0.029 Uiso calc R 1 . .
C C2 0.7957(2) 0.74436(16) 0.69839(9) 0.0253(3) Uani d . 1 . .
H H2A 0.8134 0.7262 0.7590 0.030 Uiso calc R 1 . .
C C3 0.7401(2) 0.62373(15) 0.61357(10) 0.0241(3) Uani d . 1 . .
H H3A 0.7253 0.5261 0.6184 0.029 Uiso calc R 1 . .
C C4 0.70732(19) 0.64520(14) 0.52498(9) 0.0211(3) Uani d . 1 . .
H H4A 0.6729 0.5637 0.4688 0.025 Uiso calc R 1 . .
C C4A 0.72531(18) 0.79041(13) 0.51809(9) 0.0181(2) Uani d . 1 . .
C C5 0.6491(2) 0.96360(15) 0.32571(9) 0.0225(3) Uani d . 1 . .
H H5A 0.6004 0.8784 0.2711 0.027 Uiso calc R 1 . .
C C6 0.6712(2) 1.10214(16) 0.31508(10) 0.0264(3) Uani d . 1 . .
H H6A 0.6369 1.1125 0.2525 0.032 Uiso calc R 1 . .
C C7 0.7447(2) 1.23140(15) 0.39604(11) 0.0266(3) Uani d . 1 . .
H H7A 0.7607 1.3267 0.3869 0.032 Uiso calc R 1 . .
C C8 0.7923(2) 1.21908(14) 0.48666(10) 0.0246(3) Uani d . 1 . .
H H8A 0.8408 1.3058 0.5402 0.029 Uiso calc R 1 . .
C C8A 0.76947(18) 1.07638(13) 0.50154(9) 0.0197(3) Uani d . 1 . .
C C9 0.81271(19) 1.05643(14) 0.59263(9) 0.0214(3) Uani d . 1 . .
H H9A 0.8587 1.1402 0.6481 0.026 Uiso calc R 1 . .
C C9A 0.78877(18) 0.91388(14) 0.60267(9) 0.0197(3) Uani d . 1 . .
C C10A 0.69968(19) 0.94890(14) 0.41914(9) 0.0188(2) Uani d . 1 . .
C C10 0.60515(18) 0.40594(13) 0.15426(8) 0.0175(2) Uani d . 1 . .
C C11 0.73036(19) 0.31547(13) 0.13153(9) 0.0186(2) Uani d . 1 . .
H H11A 0.8505 0.3220 0.1787 0.022 Uiso calc R 1 . .
C C12 0.68132(19) 0.21555(13) 0.04031(9) 0.0180(2) Uani d . 1 . .
C C13 0.50674(19) 0.20648(13) -0.02982(9) 0.0185(2) Uani d . 1 . .
H H13A 0.4746 0.1400 -0.0925 0.022 Uiso calc R 1 . .
C C14 0.37953(18) 0.29568(13) -0.00735(8) 0.0179(2) Uani d . 1 . .
C C15 0.42717(18) 0.39407(13) 0.08446(9) 0.0180(2) Uani d . 1 . .
H H15A 0.3385 0.4532 0.0996 0.022 Uiso calc R 1 . .
C C16 0.66843(19) 0.51724(13) 0.25273(8) 0.0182(2) Uani d . 1 . .
C C17 0.8191(2) 0.12108(14) 0.01994(9) 0.0197(2) Uani d . 1 . .
C C18 0.19722(19) 0.28509(14) -0.08559(9) 0.0197(2) Uani d . 1 . .

loop_
_atom_site_aniso_label
_atom_site_aniso_U_11
_atom_site_aniso_U_22
_atom_site_aniso_U_33
_atom_site_aniso_U_12
_atom_site_aniso_U_13
_atom_site_aniso_U_23
O1 0.0199(4) 0.0232(4) 0.0190(4) 0.0101(3) 0.0046(3) 0.0011(3)
O2 0.0210(4) 0.0291(5) 0.0181(4) 0.0119(4) 0.0008(3) 0.0015(4)
O3 0.0269(5) 0.0273(5) 0.0181(4) 0.0167(4) 0.0040(4) 0.0010(4)
O4 0.0307(5) 0.0337(5) 0.0201(5) 0.0215(4) 0.0013(4) 0.0003(4)
O5 0.0235(5) 0.0319(5) 0.0203(4) 0.0166(4) 0.0029(4) 0.0047(4)
O6 0.0282(5) 0.0354(5) 0.0193(5) 0.0166(4) 0.0011(4) -0.0005(4)
O7 0.0228(5) 0.0415(6) 0.0279(5) 0.0168(4) 0.0044(4) 0.0119(4)
N1 0.0181(5) 0.0184(5) 0.0162(5) 0.0060(4) 0.0052(4) 0.0019(4)
C1 0.0213(6) 0.0289(6) 0.0169(6) 0.0050(5) 0.0031(5) 0.0019(5)
C2 0.0211(6) 0.0337(7) 0.0192(6) 0.0067(5) 0.0030(5) 0.0080(5)
C3 0.0214(6) 0.0248(6) 0.0252(6) 0.0060(5) 0.0040(5) 0.0083(5)
C4 0.0197(6) 0.0205(6) 0.0204(6) 0.0048(4) 0.0042(5) 0.0029(5)
C4A 0.0138(5) 0.0211(6) 0.0180(6) 0.0046(4) 0.0047(4) 0.0034(4)
C5 0.0237(6) 0.0256(6) 0.0202(6) 0.0102(5) 0.0080(5) 0.0059(5)
C6 0.0262(7) 0.0314(7) 0.0287(7) 0.0137(5) 0.0109(5) 0.0142(6)
C7 0.0233(6) 0.0223(6) 0.0388(8) 0.0098(5) 0.0121(6) 0.0114(6)
C8 0.0209(6) 0.0197(6) 0.0324(7) 0.0076(5) 0.0079(5) 0.0041(5)
C8A 0.0147(5) 0.0193(6) 0.0242(6) 0.0061(4) 0.0065(4) 0.0028(5)
C9 0.0187(6) 0.0203(6) 0.0205(6) 0.0047(4) 0.0047(5) -0.0012(5)
C9A 0.0162(6) 0.0217(6) 0.0186(6) 0.0042(4) 0.0049(4) 0.0022(5)
C10A 0.0166(5) 0.0207(6) 0.0200(6) 0.0070(4) 0.0068(4) 0.0048(5)
C10 0.0188(6) 0.0189(5) 0.0160(5) 0.0079(4) 0.0049(4) 0.0045(4)
C11 0.0191(6) 0.0195(6) 0.0175(5) 0.0086(4) 0.0037(4) 0.0042(4)
C12 0.0197(6) 0.0185(5) 0.0182(6) 0.0096(4) 0.0065(4) 0.0050(4)
C13 0.0205(6) 0.0195(5) 0.0162(5) 0.0085(4) 0.0051(4) 0.0036(4)
C14 0.0187(5) 0.0196(6) 0.0165(5) 0.0082(4) 0.0047(4) 0.0049(4)
C15 0.0180(6) 0.0189(5) 0.0177(5) 0.0076(4) 0.0054(4) 0.0040(4)
C16 0.0201(6) 0.0198(5) 0.0170(5) 0.0086(4) 0.0055(4) 0.0062(4)
C17 0.0222(6) 0.0202(6) 0.0181(6) 0.0103(5) 0.0054(5) 0.0040(4)
C18 0.0191(6) 0.0207(6) 0.0199(6) 0.0085(4) 0.0045(4) 0.0053(4)

loop_
_atom_type_symbol
_atom_type_description
_atom_type_scat_dispersion_real
_atom_type_scat_dispersion_imag
_atom_type_scat_source
C C 0.0033 0.0016 'International Tables Vol C Tables 4.2.6.8 and 6.1.1.4'
H H 0.0000 0.0000 'International Tables Vol C Tables 4.2.6.8 and 6.1.1.4'
N N 0.0061 0.0033 'International Tables Vol C Tables 4.2.6.8 and 6.1.1.4'
O O 0.0106 0.0060 'International Tables Vol C Tables 4.2.6.8 and 6.1.1.4'

loop_
_geom_angle_atom_site_label_1
_geom_angle_atom_site_label_2
_geom_angle_atom_site_label_3
_geom_angle_site_symmetry_1
_geom_angle_site_symmetry_3
_geom_angle
_geom_angle_publ_flag
C17 O3 H3O . . 111.8 ?
C18 O5 H5O . . 111.9 ?
H7B O7 H7C . . 105.4 ?
C4A N1 C10A . . 122.85(11) ?
C4A N1 H1N . . 118.6 ?
C10A N1 H1N . . 118.6 ?
C2 C1 C9A . . 119.94(12) ?
C2 C1 H1A . . 120.0 ?
C9A C1 H1A . . 120.0 ?
C1 C2 C3 . . 120.64(12) ?
C1 C2 H2A . . 119.7 ?
C3 C2 H2A . . 119.7 ?
C4 C3 C2 . . 121.31(12) ?
C4 C3 H3A . . 119.3 ?
C2 C3 H3A . . 119.3 ?
C3 C4 C4A . . 119.08(12) ?
C3 C4 H4A . . 120.5 ?
C4A C4 H4A . . 120.5 ?
N1 C4A C4 . . 119.84(11) ?
N1 C4A C9A . . 119.77(11) ?
C4 C4A C9A . . 120.39(11) ?
C6 C5 C10A . . 119.08(12) ?
C6 C5 H5A . . 120.5 ?
C10A C5 H5A . . 120.5 ?
C5 C6 C7 . . 121.30(13) ?
C5 C6 H6A . . 119.3 ?
C7 C6 H6A . . 119.3 ?
C8 C7 C6 . . 120.37(12) ?
C8 C7 H7A . . 119.8 ?
C6 C7 H7A . . 119.8 ?
C7 C8 C8A . . 120.42(12) ?
C7 C8 H8A . . 119.8 ?
C8A C8 H8A . . 119.8 ?
C9 C8A C10A . . 118.83(11) ?
C9 C8A C8 . . 123.08(12) ?
C10A C8A C8 . . 118.09(12) ?
C8A C9 C9A . . 120.49(11) ?
C8A C9 H9A . . 119.8 ?
C9A C9 H9A . . 119.8 ?
C9 C9A C4A . . 118.55(11) ?
C9 C9A C1 . . 122.95(12) ?
C4A C9A C1 . . 118.50(12) ?
N1 C10A C5 . . 119.81(11) ?
N1 C10A C8A . . 119.46(11) ?
C5 C10A C8A . . 120.73(12) ?
C11 C10 C15 . . 119.08(11) ?
C11 C10 C16 . . 119.12(10) ?
C15 C10 C16 . . 121.77(11) ?
C10 C11 C12 . . 120.76(11) ?
C10 C11 H11A . . 119.6 ?
C12 C11 H11A . . 119.6 ?
C13 C12 C11 . . 120.05(11) ?
C13 C12 C17 . . 121.31(11) ?
C11 C12 C17 . . 118.63(11) ?
C12 C13 C14 . . 119.52(11) ?
C12 C13 H13A . . 120.2 ?
C14 C13 H13A . . 120.2 ?
C13 C14 C15 . . 120.32(11) ?
C13 C14 C18 . . 117.62(11) ?
C15 C14 C18 . . 122.02(11) ?
C14 C15 C10 . . 120.23(11) ?
C14 C15 H15A . . 119.9 ?
C10 C15 H15A . . 119.9 ?
O2 C16 O1 . . 124.40(11) ?
O2 C16 C10 . . 118.44(11) ?
O1 C16 C10 . . 117.17(10) ?
O4 C17 O3 . . 123.27(11) ?
O4 C17 C12 . . 121.71(11) ?
O3 C17 C12 . . 115.01(10) ?
O6 C18 O5 . . 124.18(11) ?
O6 C18 C14 . . 122.11(11) ?
O5 C18 C14 . . 113.70(11) ?

loop_
_geom_bond_atom_site_label_1
_geom_bond_atom_site_label_2
_geom_bond_site_symmetry_2
_geom_bond_distance
_geom_bond_publ_flag
O1 C16 . 1.2747(15) ?
O2 C16 . 1.2474(15) ?
O3 C17 . 1.3167(15) ?
O3 H3O . 0.9102 ?
O4 C17 . 1.2261(16) ?
O5 C18 . 1.3258(15) ?
O5 H5O . 0.8953 ?
O6 C18 . 1.2143(16) ?
O7 H7B . 0.8764 ?
O7 H7C . 0.8773 ?
N1 C4A . 1.3529(16) ?
N1 C10A . 1.3550(16) ?
N1 H1N . 0.8800 ?
C1 C2 . 1.366(2) ?
C1 C9A . 1.4280(18) ?
C1 H1A . 0.9500 ?
C2 C3 . 1.4188(19) ?
C2 H2A . 0.9500 ?
C3 C4 . 1.3668(18) ?
C3 H3A . 0.9500 ?
C4 C4A . 1.4144(17) ?
C4 H4A . 0.9500 ?
C4A C9A . 1.4275(17) ?
C5 C6 . 1.3667(19) ?
C5 C10A . 1.4148(17) ?
C5 H5A . 0.9500 ?
C6 C7 . 1.425(2) ?
C6 H6A . 0.9500 ?
C7 C8 . 1.364(2) ?
C7 H7A . 0.9500 ?
C8 C8A . 1.4303(18) ?
C8 H8A . 0.9500 ?
C8A C9 . 1.3988(18) ?
C8A C10A . 1.4280(17) ?
C9 C9A . 1.4006(18) ?
C9 H9A . 0.9500 ?
C10 C11 . 1.3934(16) ?
C10 C15 . 1.3995(17) ?
C10 C16 . 1.5120(16) ?
C11 C12 . 1.3938(16) ?
C11 H11A . 0.9500 ?
C12 C13 . 1.3942(17) ?
C12 C17 . 1.4844(16) ?
C13 C14 . 1.3950(16) ?
C13 H13A . 0.9500 ?
C14 C15 . 1.3957(17) ?
C14 C18 . 1.4958(17) ?
C15 H15A . 0.9500 ?

loop_
_geom_hbond_atom_site_label_D
_geom_hbond_atom_site_label_H
_geom_hbond_atom_site_label_A
_geom_hbond_site_symmetry_A
_geom_hbond_distance_DH
_geom_hbond_distance_HA
_geom_hbond_distance_DA
_geom_hbond_angle_DHA
_geom_hbond_publ_flag
N1 H1N O1 . 0.88 1.76 2.6403(14) 174 y
O3 H3O O4 2_755 0.91 1.73 2.6370(15) 174 y
O5 H5O O7 2_565 0.90 1.77 2.6412(14) 165 y
O7 H7B O1 . 0.88 1.85 2.7197(14) 172 y
O7 H7C O2 1_455 0.88 1.94 2.7989(15) 167 y

loop_
_geom_torsion_atom_site_label_1
_geom_torsion_atom_site_label_2
_geom_torsion_atom_site_label_3
_geom_torsion_atom_site_label_4
_geom_torsion_site_symmetry_1
_geom_torsion_site_symmetry_2
_geom_torsion_site_symmetry_3
_geom_torsion_site_symmetry_4
_geom_torsion
_geom_torsion_publ_flag
C9A C1 C2 C3 . . . . 2.7(2) ?
C1 C2 C3 C4 . . . . -1.9(2) ?
C2 C3 C4 C4A . . . . -1.30(19) ?
C10A N1 C4A C4 . . . . -179.17(11) ?
C10A N1 C4A C9A . . . . 0.52(18) ?
C3 C4 C4A N1 . . . . -176.65(11) ?
C3 C4 C4A C9A . . . . 3.66(18) ?
C10A C5 C6 C7 . . . . 0.2(2) ?
C5 C6 C7 C8 . . . . -0.9(2) ?
C6 C7 C8 C8A . . . . 0.2(2) ?
C7 C8 C8A C9 . . . . -179.04(12) ?
C7 C8 C8A C10A . . . . 1.11(18) ?
C10A C8A C9 C9A . . . . 0.28(18) ?
C8 C8A C9 C9A . . . . -179.57(11) ?
C8A C9 C9A C4A . . . . 1.79(18) ?
C8A C9 C9A C1 . . . . -177.87(11) ?
N1 C4A C9A C9 . . . . -2.23(17) ?
C4 C4A C9A C9 . . . . 177.46(11) ?
N1 C4A C9A C1 . . . . 177.44(11) ?
C4 C4A C9A C1 . . . . -2.87(18) ?
C2 C1 C9A C9 . . . . 179.34(12) ?
C2 C1 C9A C4A . . . . -0.32(19) ?
C4A N1 C10A C5 . . . . -178.76(11) ?
C4A N1 C10A C8A . . . . 1.62(18) ?
C6 C5 C10A N1 . . . . -178.51(11) ?
C6 C5 C10A C8A . . . . 1.10(19) ?
C9 C8A C10A N1 . . . . -2.01(17) ?
C8 C8A C10A N1 . . . . 177.85(10) ?
C9 C8A C10A C5 . . . . 178.37(11) ?
C8 C8A C10A C5 . . . . -1.77(18) ?
C15 C10 C11 C12 . . . . 0.76(18) ?
C16 C10 C11 C12 . . . . -177.54(11) ?
C10 C11 C12 C13 . . . . 0.80(19) ?
C10 C11 C12 C17 . . . . -179.65(11) ?
C11 C12 C13 C14 . . . . -1.38(18) ?
C17 C12 C13 C14 . . . . 179.08(11) ?
C12 C13 C14 C15 . . . . 0.41(18) ?
C12 C13 C14 C18 . . . . 178.41(11) ?
C13 C14 C15 C10 . . . . 1.15(18) ?
C18 C14 C15 C10 . . . . -176.75(11) ?
C11 C10 C15 C14 . . . . -1.73(18) ?
C16 C10 C15 C14 . . . . 176.53(11) ?
C11 C10 C16 O2 . . . . 11.75(17) ?
C15 C10 C16 O2 . . . . -166.50(11) ?
C11 C10 C16 O1 . . . . -168.22(11) ?
C15 C10 C16 O1 . . . . 13.52(17) ?
C13 C12 C17 O4 . . . . -177.96(12) ?
C11 C12 C17 O4 . . . . 2.49(19) ?
C13 C12 C17 O3 . . . . 1.45(17) ?
C11 C12 C17 O3 . . . . -178.10(11) ?
C13 C14 C18 O6 . . . . -4.89(18) ?
C15 C14 C18 O6 . . . . 173.07(12) ?
C13 C14 C18 O5 . . . . 176.13(11) ?
C15 C14 C18 O5 . . . . -5.91(17) ?

loop_
_cod_related_entry_id
_cod_related_entry_database
_cod_related_entry_code
1 ChemSpider 30655771
